data_2016172
loop_
_publ_author_name
'Kurakevych, Oleksandr O.'
'Solozhenko, Vladimir L.'

_publ_section_title
;
 Rhombohedral boron subnitride, B~13~N~2~, by X-ray powder diffraction
;
_journal_coeditor_code SQ3084
_journal_issue 9
_journal_name_full 'Acta Crystallographica Section C'
_journal_page_first i80
_journal_page_last i82
_journal_paper_doi 10.1107/S0108270107037353
_journal_volume 63
_journal_year 2007
_chemical_formula_moiety 'H3 B O3'
_chemical_formula_structural 'H3 B O3'
_chemical_formula_sum 'B H3 O3'
_chemical_formula_weight 58.81
_chemical_name_common 'boric acid'
_chemical_name_systematic ' boric acid'
_space_group_IT_number 145
_symmetry_cell_setting trigonal
_symmetry_space_group_name_Hall 'P 32'
_symmetry_space_group_name_H-M 'P 32'
_cell_angle_alpha 90.0
_cell_angle_beta 90.0
_cell_angle_gamma 120.0
_cell_formula_units_Z 6
_cell_length_a 7.0453
_cell_length_b 7.0453
_cell_length_c 9.600(10)
_cell_measurement_temperature 297
_cell_volume 412.7(4)
_diffrn_ambient_temperature 297
_diffrn_measurement_device_type 'G3000 TEXT Inel'
_diffrn_radiation_type 'Cu K\a'
_diffrn_radiation_wavelength 1.540598
_exptl_crystal_density_diffrn 1.42
_exptl_crystal_F_000 174
_refine_ls_goodness_of_fit_all 3.97
_refine_ls_matrix_type full
_refine_ls_number_parameters 14
_refine_ls_number_restraints 0
_refine_ls_shift/su_max 0.21
_refine_ls_shift/su_mean 0.07
_reflns_number_total 310
_cod_data_source_file sq3084.cif
_cod_data_source_block phase_5
_cod_depositor_comments
;
 Marking attached hydrogen atoms.

 Antanas Vaitkus,
 2017-03-27
;
_cod_original_cell_volume 412.66806
_cod_original_formula_sum 'H3 B O3'
_cod_database_code 2016172

loop_
_symmetry_equiv_pos_site_id
_symmetry_equiv_pos_as_xyz
1 +x,+y,+z
2 -y,x-y,+z+2/3
3 y-x,-x,+z+1/3

loop_
_atom_site_type_symbol
_atom_site_label
_atom_site_fract_x
_atom_site_fract_y
_atom_site_fract_z
_atom_site_U_iso_or_equiv
_atom_site_thermal_displace_type
_atom_site_occupancy
_atom_site_attached_hydrogens
B B1 0.1837 0.6403 0.2849 0.025 Uiso 1.0 0
B B2 0.518 0.3069 0.2964 0.025 Uiso 1.0 0
O O3 0.0621 0.7393 0.2805 0.025 Uiso 1.0 1
O O4 0.0864 0.4195 0.2808 0.025 Uiso 1.0 1
O O5 0.409 0.765 0.2869 0.025 Uiso 1.0 1
O O6 0.6437 0.2103 0.2929 0.025 Uiso 1.0 1
O O7 0.295 0.1832 0.2998 0.025 Uiso 1.0 1
O O8 0.6136 0.5294 0.2904 0.025 Uiso 1.0 1

loop_
_atom_type_symbol
B
O

loop_
_cod_related_entry_id
_cod_related_entry_database
_cod_related_entry_code
1 ChemSpider 7346
